data_7031196
loop_
_publ_author_name
'Sureshbabu, Bemineni'
'Ramkumar, Venkatachalam'
'Sankararaman, Sethuraman'

_publ_section_title
;
 Facile base-free in situ generation and palladation of mesoionic and
 normal N-heterocyclic carbenes at ambient conditions.
;
_journal_issue 28
_journal_name_full 'Dalton transactions (Cambridge, England : 2003)'
_journal_page_first 10710
_journal_page_last 10712
_journal_paper_doi 10.1039/c4dt01112k
_journal_volume 43
_journal_year 2014
_chemical_formula_moiety 'C32 H28 Br2 N4 Pd '
_chemical_formula_sum 'C32 H28 Br2 N4 Pd'
_chemical_formula_weight 734.80
_chemical_name_systematic
; 
 ? 
;
_space_group_crystal_system monoclinic
_space_group_IT_number 14
_space_group_name_Hall '-P 2yn'
_space_group_name_H-M_alt 'P 1 21/n 1'
_symmetry_space_group_name_Hall '-P 2yn'
_symmetry_space_group_name_H-M 'P 1 21/n 1'
_atom_sites_solution_hydrogens geom
_audit_creation_method SHELXL-2013
_cell_angle_alpha 90
_cell_angle_beta 100.0162(18)
_cell_angle_gamma 90
_cell_formula_units_Z 2
_cell_length_a 7.9729(3)
_cell_length_b 20.2336(10)
_cell_length_c 9.0739(4)
_cell_measurement_reflns_used 7689
_cell_measurement_temperature 296(2)
_cell_measurement_theta_max 28.31
_cell_measurement_theta_min 2.49
_cell_volume 1441.50(11)
_computing_cell_refinement 'Bruker SAINT'
_computing_data_collection 'Bruker APEX2'
_computing_data_reduction 'Bruker SAINT'
_computing_molecular_graphics 'Bruker SHELXTL'
_computing_publication_material 'Bruker SHELXTL'
_computing_structure_refinement 'SHELXL-2013 (Sheldrick, 2013)'
_computing_structure_solution 'SHELXS-97 (Sheldrick 2008)'
_diffrn_ambient_temperature 296(2)
_diffrn_measured_fraction_theta_full 0.974
_diffrn_measured_fraction_theta_max 0.999
_diffrn_measurement_device_type 'Bruker APEX-II CCD'
_diffrn_measurement_method '\f and \w scans'
_diffrn_radiation_type MoK\a
_diffrn_radiation_wavelength 0.71073
_diffrn_reflns_av_R_equivalents 0.0182
_diffrn_reflns_av_unetI/netI 0.0153
_diffrn_reflns_Laue_measured_fraction_full 0.974
_diffrn_reflns_Laue_measured_fraction_max 0.999
_diffrn_reflns_limit_h_max 9
_diffrn_reflns_limit_h_min -8
_diffrn_reflns_limit_k_max 24
_diffrn_reflns_limit_k_min -24
_diffrn_reflns_limit_l_max 10
_diffrn_reflns_limit_l_min -10
_diffrn_reflns_number 11706
_diffrn_reflns_point_group_measured_fraction_full 0.974
_diffrn_reflns_point_group_measured_fraction_max 0.999
_diffrn_reflns_theta_full 25.242
_diffrn_reflns_theta_max 24.997
_diffrn_reflns_theta_min 2.013
_exptl_absorpt_coefficient_mu 3.444
_exptl_absorpt_correction_T_max 0.626
_exptl_absorpt_correction_T_min 0.379
_exptl_absorpt_correction_type multi-scan
_exptl_absorpt_process_details 'SADABS (Bruker,2004)'
_exptl_crystal_colour green
_exptl_crystal_density_diffrn 1.693
_exptl_crystal_description rectangular
_exptl_crystal_F_000 728
_exptl_crystal_size_max 0.350
_exptl_crystal_size_mid 0.200
_exptl_crystal_size_min 0.150
_refine_diff_density_max 0.290
_refine_diff_density_min -0.316
_refine_diff_density_rms 0.088
_refine_ls_extinction_method none
_refine_ls_goodness_of_fit_ref 1.230
_refine_ls_hydrogen_treatment constr
_refine_ls_matrix_type full
_refine_ls_number_parameters 178
_refine_ls_number_reflns 2544
_refine_ls_number_restraints 0
_refine_ls_restrained_S_all 1.230
_refine_ls_R_factor_all 0.0263
_refine_ls_R_factor_gt 0.0212
_refine_ls_shift/su_max 0.000
_refine_ls_shift/su_mean 0.000
_refine_ls_structure_factor_coef Fsqd
_refine_ls_weighting_details 'w=1/[\s^2^(Fo^2^)+(0.0288P)^2^+0.4880P] where P=(Fo^2^+2Fc^2^)/3'
_refine_ls_weighting_scheme calc
_refine_ls_wR_factor_gt 0.0578
_refine_ls_wR_factor_ref 0.0605
_reflns_Friedel_coverage 0.000
_reflns_number_gt 2286
_reflns_number_total 2544
_reflns_threshold_expression 'I > 2\s(I)'
_cod_data_source_file c4dt01112k2.cif
_cod_data_source_block 211
_cod_depositor_comments 'Adding full bibliography for 7031193--7031196.cif.'
_cod_database_code 7031196
_shelx_space_group_comment
; 
The symmetry employed for this shelxl refinement is uniquely defined 
by the following loop, which should always be used as a source of 
symmetry information in preference to the above space-group names. 
They are only intended as comments. 
;
_shelx_estimated_absorpt_t_min 0.379
_shelx_estimated_absorpt_t_max 0.626
_shelxl_version_number 2013-3

loop_
_space_group_symop_operation_xyz
'x, y, z'
'-x+1/2, y+1/2, -z+1/2'
'-x, -y, -z'
'x-1/2, -y-1/2, z-1/2'

loop_
_atom_site_label
_atom_site_type_symbol
_atom_site_fract_x
_atom_site_fract_y
_atom_site_fract_z
_atom_site_U_iso_or_equiv
_atom_site_adp_type
_atom_site_occupancy
_atom_site_site_symmetry_order
_atom_site_calc_flag
_atom_site_refinement_flags_posn
_atom_site_refinement_flags_adp
_atom_site_refinement_flags_occupancy
Br1 Br 0.71488(4) 0.04536(2) -0.13188(3) 0.05066(11) Uani 1 1 d . . .
C1 C 0.7229(4) -0.03690(19) 0.4904(3) 0.0619(9) Uani 1 1 d . . .
H1 H 0.6586 -0.0151 0.5516 0.074 Uiso 1 1 calc R U .
C2 C 0.8013(4) -0.0960(2) 0.5349(4) 0.0746(11) Uani 1 1 d . . .
H2 H 0.7901 -0.1140 0.6270 0.089 Uiso 1 1 calc R U .
C3 C 0.8948(4) -0.12821(18) 0.4456(4) 0.0605(8) Uani 1 1 d . . .
H3 H 0.9452 -0.1686 0.4756 0.073 Uiso 1 1 calc R U .
C4 C 0.9147(4) -0.10112(17) 0.3115(3) 0.0568(8) Uani 1 1 d . . .
H4 H 0.9800 -0.1229 0.2510 0.068 Uiso 1 1 calc R U .
C5 C 0.8382(4) -0.04149(15) 0.2655(3) 0.0469(7) Uani 1 1 d . . .
H5 H 0.8531 -0.0227 0.1751 0.056 Uiso 1 1 calc R U .
C6 C 0.7408(3) -0.01046(14) 0.3542(3) 0.0380(6) Uani 1 1 d . . .
C7 C 0.5655(3) 0.06389(12) 0.1721(3) 0.0316(5) Uani 1 1 d . . .
C8 C 0.5742(4) 0.15333(15) 0.3215(3) 0.0496(7) Uani 1 1 d . . .
H8 H 0.5550 0.1958 0.3542 0.060 Uiso 1 1 calc R U .
C9 C 0.6640(4) 0.10617(16) 0.4004(3) 0.0507(7) Uani 1 1 d . . .
H9 H 0.7195 0.1094 0.4992 0.061 Uiso 1 1 calc R U .
C10 C 0.4105(4) 0.16374(13) 0.0584(3) 0.0437(6) Uani 1 1 d . . .
H10A H 0.3823 0.1348 -0.0275 0.052 Uiso 1 1 calc R U .
H10B H 0.4770 0.2002 0.0298 0.052 Uiso 1 1 calc R U .
C11 C 0.2488(3) 0.19040(13) 0.0990(3) 0.0377(6) Uani 1 1 d . . .
C12 C 0.1027(4) 0.15258(15) 0.0793(3) 0.0498(7) Uani 1 1 d . . .
H12 H 0.1039 0.1103 0.0391 0.060 Uiso 1 1 calc R U .
C13 C -0.0455(4) 0.17685(19) 0.1186(4) 0.0669(9) Uani 1 1 d . . .
H13 H -0.1435 0.1510 0.1041 0.080 Uiso 1 1 calc R U .
C14 C -0.0485(4) 0.23849(19) 0.1786(4) 0.0655(9) Uani 1 1 d . . .
H14 H -0.1484 0.2546 0.2051 0.079 Uiso 1 1 calc R U .
C15 C 0.0944(5) 0.27667(16) 0.1998(4) 0.0623(9) Uani 1 1 d . . .
H15 H 0.0924 0.3187 0.2410 0.075 Uiso 1 1 calc R U .
C16 C 0.2421(4) 0.25276(14) 0.1597(3) 0.0501(7) Uani 1 1 d . . .
H16 H 0.3391 0.2791 0.1738 0.060 Uiso 1 1 calc R U .
N1 N 0.6599(3) 0.05130(11) 0.3088(2) 0.0378(5) Uani 1 1 d . . .
N2 N 0.5142(3) 0.12713(11) 0.1807(2) 0.0370(5) Uani 1 1 d . . .
Pd1 Pd 0.5000 0.0000 0.0000 0.02765(9) Uani 1 2 d S . P

loop_
_atom_site_aniso_label
_atom_site_aniso_U_11
_atom_site_aniso_U_22
_atom_site_aniso_U_33
_atom_site_aniso_U_23
_atom_site_aniso_U_13
_atom_site_aniso_U_12
Br1 0.05645(19) 0.0572(2) 0.04311(17) -0.00650(13) 0.02197(13) -0.01687(14)
C1 0.0593(19) 0.092(3) 0.0381(16) 0.0112(17) 0.0171(14) 0.0218(18)
C2 0.066(2) 0.108(3) 0.0527(19) 0.042(2) 0.0182(16) 0.020(2)
C3 0.0531(17) 0.063(2) 0.063(2) 0.0215(17) 0.0039(15) 0.0108(16)
C4 0.0612(18) 0.062(2) 0.0471(16) 0.0028(15) 0.0096(14) 0.0199(16)
C5 0.0511(16) 0.0550(19) 0.0353(14) 0.0057(13) 0.0093(12) 0.0112(14)
C6 0.0335(13) 0.0489(17) 0.0296(12) -0.0030(11) -0.0005(10) -0.0002(12)
C7 0.0316(12) 0.0360(14) 0.0281(12) -0.0012(10) 0.0077(10) -0.0029(10)
C8 0.0546(17) 0.0461(17) 0.0467(16) -0.0221(14) 0.0046(13) -0.0007(14)
C9 0.0495(15) 0.060(2) 0.0389(14) -0.0252(14) -0.0027(12) -0.0003(15)
C10 0.0581(17) 0.0369(15) 0.0389(14) 0.0019(12) 0.0158(13) 0.0033(13)
C11 0.0518(15) 0.0326(14) 0.0294(12) 0.0061(11) 0.0087(11) 0.0035(12)
C12 0.0562(17) 0.0464(17) 0.0452(16) -0.0115(13) 0.0043(13) -0.0052(14)
C13 0.0475(17) 0.081(3) 0.072(2) -0.011(2) 0.0099(16) -0.0082(17)
C14 0.057(2) 0.073(2) 0.069(2) -0.0028(19) 0.0168(16) 0.0163(18)
C15 0.085(2) 0.0375(17) 0.070(2) -0.0039(15) 0.0306(18) 0.0126(17)
C16 0.0625(18) 0.0324(15) 0.0584(18) 0.0014(13) 0.0192(15) -0.0044(14)
N1 0.0383(11) 0.0427(13) 0.0308(11) -0.0081(10) 0.0012(9) 0.0013(10)
N2 0.0411(11) 0.0346(12) 0.0354(11) -0.0063(9) 0.0068(9) -0.0009(10)
Pd1 0.03230(15) 0.02931(15) 0.02139(14) -0.00334(10) 0.00479(10) -0.00079(10)

loop_
_atom_type_symbol
_atom_type_description
_atom_type_scat_dispersion_real
_atom_type_scat_dispersion_imag
_atom_type_scat_source
C C 0.0033 0.0016 'International Tables Vol C Tables 4.2.6.8 and 6.1.1.4'
H H 0.0000 0.0000 'International Tables Vol C Tables 4.2.6.8 and 6.1.1.4'
N N 0.0061 0.0033 'International Tables Vol C Tables 4.2.6.8 and 6.1.1.4'
Br Br -0.2901 2.4595 'International Tables Vol C Tables 4.2.6.8 and 6.1.1.4'
Pd Pd -0.9988 1.0072 'International Tables Vol C Tables 4.2.6.8 and 6.1.1.4'

loop_
_geom_angle_atom_site_label_1
_geom_angle_atom_site_label_2
_geom_angle_atom_site_label_3
_geom_angle
_geom_angle_site_symmetry_1
_geom_angle_site_symmetry_3
C2 C1 C6 119.2(3) . .
C2 C1 H1 120.4 . .
C6 C1 H1 120.4 . .
C3 C2 C1 120.6(3) . .
C3 C2 H2 119.7 . .
C1 C2 H2 119.7 . .
C2 C3 C4 119.9(3) . .
C2 C3 H3 120.1 . .
C4 C3 H3 120.1 . .
C3 C4 C5 120.3(3) . .
C3 C4 H4 119.9 . .
C5 C4 H4 119.9 . .
C6 C5 C4 119.4(3) . .
C6 C5 H5 120.3 . .
C4 C5 H5 120.3 . .
C5 C6 C1 120.6(3) . .
C5 C6 N1 120.4(2) . .
C1 C6 N1 119.0(3) . .
N2 C7 N1 104.5(2) . .
N2 C7 Pd1 127.55(17) . .
N1 C7 Pd1 127.76(19) . .
C9 C8 N2 106.8(2) . .
C9 C8 H8 126.6 . .
N2 C8 H8 126.6 . .
C8 C9 N1 107.4(2) . .
C8 C9 H9 126.3 . .
N1 C9 H9 126.3 . .
N2 C10 C11 113.1(2) . .
N2 C10 H10A 109.0 . .
C11 C10 H10A 109.0 . .
N2 C10 H10B 109.0 . .
C11 C10 H10B 109.0 . .
H10A C10 H10B 107.8 . .
C12 C11 C16 117.9(3) . .
C12 C11 C10 120.7(2) . .
C16 C11 C10 121.4(3) . .
C11 C12 C13 120.7(3) . .
C11 C12 H12 119.7 . .
C13 C12 H12 119.7 . .
C14 C13 C12 120.2(3) . .
C14 C13 H13 119.9 . .
C12 C13 H13 119.9 . .
C15 C14 C13 120.2(3) . .
C15 C14 H14 119.9 . .
C13 C14 H14 119.9 . .
C14 C15 C16 119.7(3) . .
C14 C15 H15 120.1 . .
C16 C15 H15 120.1 . .
C15 C16 C11 121.3(3) . .
C15 C16 H16 119.3 . .
C11 C16 H16 119.3 . .
C7 N1 C9 110.5(2) . .
C7 N1 C6 125.1(2) . .
C9 N1 C6 124.4(2) . .
C7 N2 C8 110.8(2) . .
C7 N2 C10 125.0(2) . .
C8 N2 C10 124.2(2) . .
C7 Pd1 C7 180.0 3_655 .
C7 Pd1 Br1 88.32(7) 3_655 .
C7 Pd1 Br1 91.68(7) . .
C7 Pd1 Br1 91.68(7) 3_655 3_655
C7 Pd1 Br1 88.32(7) . 3_655
Br1 Pd1 Br1 180.0 . 3_655

loop_
_geom_bond_atom_site_label_1
_geom_bond_atom_site_label_2
_geom_bond_distance
_geom_bond_site_symmetry_2
Br1 Pd1 2.4337(3) .
C1 C2 1.376(5) .
C1 C6 1.377(4) .
C1 H1 0.9300 .
C2 C3 1.360(5) .
C2 H2 0.9300 .
C3 C4 1.369(4) .
C3 H3 0.9300 .
C4 C5 1.383(4) .
C4 H4 0.9300 .
C5 C6 1.365(4) .
C5 H5 0.9300 .
C6 N1 1.433(3) .
C7 N2 1.350(3) .
C7 N1 1.358(3) .
C7 Pd1 2.025(2) .
C8 C9 1.325(4) .
C8 N2 1.390(3) .
C8 H8 0.9300 .
C9 N1 1.384(3) .
C9 H9 0.9300 .
C10 N2 1.464(3) .
C10 C11 1.501(4) .
C10 H10A 0.9700 .
C10 H10B 0.9700 .
C11 C12 1.379(4) .
C11 C16 1.382(4) .
C12 C13 1.383(4) .
C12 H12 0.9300 .
C13 C14 1.363(5) .
C13 H13 0.9300 .
C14 C15 1.362(5) .
C14 H14 0.9300 .
C15 C16 1.379(4) .
C15 H15 0.9300 .
C16 H16 0.9300 .
Pd1 C7 2.025(2) 3_655
Pd1 Br1 2.4337(3) 3_655

loop_
_geom_hbond_atom_site_label_D
_geom_hbond_atom_site_label_H
_geom_hbond_atom_site_label_A
_geom_hbond_distance_DH
_geom_hbond_distance_HA
_geom_hbond_distance_DA
_geom_hbond_angle_DHA
_geom_hbond_site_symmetry_A
C5 H5 Br1 0.93 3.13 3.978(3) 152.3 .
C1 H1 Br1 0.93 3.08 3.821(3) 137.6 1_556
C5 H5 Br1 0.93 3.13 3.978(3) 152.3 .
C1 H1 Br1 0.93 3.08 3.821(3) 137.6 1_556
C5 H5 Br1 0.93 3.13 3.978(3) 152.3 .
C1 H1 Br1 0.93 3.08 3.821(3) 137.6 1_556
C5 H5 Br1 0.93 3.13 3.978(3) 152.3 .
C1 H1 Br1 0.93 3.08 3.821(3) 137.6 1_556

loop_
_geom_torsion_atom_site_label_1
_geom_torsion_atom_site_label_2
_geom_torsion_atom_site_label_3
_geom_torsion_atom_site_label_4
_geom_torsion
C6 C1 C2 C3 -0.3(6)
C1 C2 C3 C4 1.5(6)
C2 C3 C4 C5 -0.8(5)
C3 C4 C5 C6 -1.0(5)
C4 C5 C6 C1 2.2(5)
C4 C5 C6 N1 -179.9(3)
C2 C1 C6 C5 -1.5(5)
C2 C1 C6 N1 -179.5(3)
N2 C8 C9 N1 0.2(3)
N2 C10 C11 C12 -87.8(3)
N2 C10 C11 C16 90.9(3)
C16 C11 C12 C13 0.3(4)
C10 C11 C12 C13 179.1(3)
C11 C12 C13 C14 -0.5(5)
C12 C13 C14 C15 0.2(5)
C13 C14 C15 C16 0.2(5)
C14 C15 C16 C11 -0.4(5)
C12 C11 C16 C15 0.1(4)
C10 C11 C16 C15 -178.7(3)
N2 C7 N1 C9 0.8(3)
Pd1 C7 N1 C9 -174.62(19)
N2 C7 N1 C6 179.3(2)
Pd1 C7 N1 C6 3.9(4)
C8 C9 N1 C7 -0.6(3)
C8 C9 N1 C6 -179.2(3)
C5 C6 N1 C7 49.2(4)
C1 C6 N1 C7 -132.8(3)
C5 C6 N1 C9 -132.5(3)
C1 C6 N1 C9 45.5(4)
N1 C7 N2 C8 -0.7(3)
Pd1 C7 N2 C8 174.75(18)
N1 C7 N2 C10 178.8(2)
Pd1 C7 N2 C10 -5.7(3)
C9 C8 N2 C7 0.3(3)
C9 C8 N2 C10 -179.2(2)
C11 C10 N2 C7 123.1(3)
C11 C10 N2 C8 -57.4(3)
